data_7220600
loop_
_publ_author_name
'Liu, Kang'
'Ma, Benhua'
'Guo, Xiaolei'
'Ma, Dingxuan'
'Meng, Lingkun'
'Zeng, Guang'
'Yang, Fen'
'Li, Guanghua'
'Shi, Zhan'
'Feng, Shouhua'

_publ_section_title
;
 Syntheses, structures, luminescence and magnetic properties of eleven
 coordination polymers constructed by a N,N&#x2032;-sulfuryldiimidazole
 ligand
;
_journal_issue 27
_journal_name_full CrystEngComm
_journal_page_first 5054
_journal_paper_doi 10.1039/C5CE00807G
_journal_volume 17
_journal_year 2015
_chemical_formula_moiety 'C6 H8 Cl Co0.50 N4 O7 S'
_chemical_formula_sum 'C6 H8 Cl Co0.5 N4 O7 S'
_chemical_formula_weight 345.14
_chemical_melting_point ?
_chemical_name_systematic
; 
 ? 
;
_space_group_IT_number 15
_symmetry_cell_setting monoclinic
_symmetry_space_group_name_Hall '-C 2yc'
_symmetry_space_group_name_H-M 'C 1 2/c 1'
_atom_sites_solution_hydrogens geom
_atom_sites_solution_primary direct
_atom_sites_solution_secondary difmap
_audit_creation_method SHELXL-97
_audit_update_record
;
2015-05-26 deposited with the CCDC.
2015-06-01 downloaded from the CCDC.
;
_cell_angle_alpha 90.00
_cell_angle_beta 99.55(3)
_cell_angle_gamma 90.00
_cell_formula_units_Z 8
_cell_length_a 10.184(2)
_cell_length_b 16.442(3)
_cell_length_c 14.923(3)
_cell_measurement_reflns_used 2801
_cell_measurement_temperature 293(2)
_cell_measurement_theta_max 27.42
_cell_measurement_theta_min 3.38
_cell_volume 2464.2(9)
_computing_cell_refinement Process-auto
_computing_data_collection Process-auto
_computing_data_reduction Process-auto
_computing_structure_refinement 'SHELXL-97 (Sheldrick, 1997)'
_computing_structure_solution 'SHELXS-97 (Sheldrick, 1990)'
_diffrn_ambient_temperature 293(2)
_diffrn_detector_area_resol_mean 10.0
_diffrn_measured_fraction_theta_full 0.993
_diffrn_measured_fraction_theta_max 0.993
_diffrn_measurement_device_type 'Rigaku RAXIS-RAPID'
_diffrn_measurement_method omega-scan
_diffrn_radiation_monochromator graphite
_diffrn_radiation_source 'fine-focus sealed tube'
_diffrn_radiation_type MoK\a
_diffrn_radiation_wavelength 0.71073
_diffrn_reflns_av_R_equivalents 0.0658
_diffrn_reflns_av_sigmaI/netI 0.0581
_diffrn_reflns_limit_h_max 13
_diffrn_reflns_limit_h_min -13
_diffrn_reflns_limit_k_max 21
_diffrn_reflns_limit_k_min -21
_diffrn_reflns_limit_l_max 19
_diffrn_reflns_limit_l_min -18
_diffrn_reflns_number 11194
_diffrn_reflns_theta_full 27.42
_diffrn_reflns_theta_max 27.42
_diffrn_reflns_theta_min 3.38
_diffrn_standards_decay_% 0
_diffrn_standards_interval_count 0
_diffrn_standards_interval_time 0
_diffrn_standards_number 0
_exptl_absorpt_coefficient_mu 1.167
_exptl_absorpt_correction_T_max 0.750
_exptl_absorpt_correction_T_min 0.732
_exptl_absorpt_correction_type empirical
_exptl_absorpt_process_details Process-auto
_exptl_crystal_colour pink
_exptl_crystal_density_diffrn 1.861
_exptl_crystal_density_meas ?
_exptl_crystal_density_method 'not measured'
_exptl_crystal_description block
_exptl_crystal_F_000 1396
_exptl_crystal_size_max 0.28
_exptl_crystal_size_mid 0.26
_exptl_crystal_size_min 0.24
_refine_diff_density_max 0.496
_refine_diff_density_min -0.366
_refine_diff_density_rms 0.078
_refine_ls_extinction_method none
_refine_ls_goodness_of_fit_ref 1.036
_refine_ls_hydrogen_treatment mixed
_refine_ls_matrix_type full
_refine_ls_number_parameters 181
_refine_ls_number_reflns 2801
_refine_ls_number_restraints 0
_refine_ls_restrained_S_all 1.036
_refine_ls_R_factor_all 0.0860
_refine_ls_R_factor_gt 0.0537
_refine_ls_shift/su_max 0.000
_refine_ls_shift/su_mean 0.000
_refine_ls_structure_factor_coef Fsqd
_refine_ls_weighting_details 'calc w=1/[\s^2^(Fo^2^)+(0.0383P)^2^+5.5054P] where P=(Fo^2^+2Fc^2^)/3'
_refine_ls_weighting_scheme calc
_refine_ls_wR_factor_gt 0.1016
_refine_ls_wR_factor_ref 0.1122
_reflns_number_gt 1974
_reflns_number_total 2801
_reflns_threshold_expression >2sigma(I)
_cod_data_source_file c5ce00807g3.cif
_cod_data_source_block c2c
_cod_depositor_comments
;
The following automatic conversions were performed:

'_chemical_melting_point' value 'not measured' was changed to '?' -
the value is undefined or not given.

'_exptl_crystal_density_meas' value 'none' was changed to '?' - the
value is perceived as not measured.

Automatic conversion script
Id: cif_fix_values 3271 2015-04-21 07:52:19Z andrius 

 Adding full bibliography for 7220595--7220605.cif.
;
_cod_original_sg_symbol_Hall -C2yc
_cod_original_sg_symbol_H-M C2/c
_cod_original_formula_sum 'C6 H8 Cl Co0.50 N4 O7 S'
_cod_database_code 7220600

loop_
_symmetry_equiv_pos_as_xyz
'x, y, z'
'-x, y, -z+1/2'
'x+1/2, y+1/2, z'
'-x+1/2, y+1/2, -z+1/2'
'-x, -y, -z'
'x, -y, z-1/2'
'-x+1/2, -y+1/2, -z'
'x+1/2, -y+1/2, z-1/2'

loop_
_atom_site_label
_atom_site_type_symbol
_atom_site_fract_x
_atom_site_fract_y
_atom_site_fract_z
_atom_site_U_iso_or_equiv
_atom_site_adp_type
_atom_site_occupancy
_atom_site_symmetry_multiplicity
_atom_site_calc_flag
_atom_site_refinement_flags
Co1 Co 0.5000 0.34623(4) 0.2500 0.0310(2) Uani 1 2 d S
Cl1 Cl 0.76174(9) 0.56914(6) 0.06246(6) 0.0418(3) Uani 1 1 d .
S1 S 0.55552(9) 0.22057(7) -0.09823(6) 0.0413(3) Uani 1 1 d .
O1 O 0.6643(2) 0.1733(2) -0.11601(18) 0.0567(9) Uani 1 1 d .
O2 O 0.5325(3) 0.30215(19) -0.12409(17) 0.0542(8) Uani 1 1 d .
O3 O 0.8705(4) 0.5228(2) 0.0409(3) 0.0888(12) Uani 1 1 d .
O4 O 0.7590(4) 0.5686(3) 0.1574(2) 0.1009(14) Uani 1 1 d .
O5 O 0.6402(3) 0.5347(2) 0.0158(2) 0.0863(12) Uani 1 1 d .
O6 O 0.7726(3) 0.65066(17) 0.0322(2) 0.0560(8) Uani 1 1 d .
O7 O 0.5201(3) 0.4439(2) 0.15741(19) 0.0557(9) Uani 1 1 d .
H7A H 0.4642 0.4387 0.1114 0.084 Uiso 1 1 calc R
N1 N 0.5320(3) 0.2584(2) 0.14980(18) 0.0355(7) Uani 1 1 d .
N2 N 0.5591(3) 0.21695(19) 0.01384(18) 0.0350(7) Uani 1 1 d .
N3 N 0.4184(3) 0.1696(2) -0.14220(18) 0.0362(7) Uani 1 1 d .
N4 N 0.2083(3) 0.14458(19) -0.19654(18) 0.0341(7) Uani 1 1 d .
C1 C 0.5108(3) 0.2767(2) 0.0634(2) 0.0381(9) Uani 1 1 d .
H1B H 0.4687 0.3238 0.0389 0.046 Uiso 1 1 calc R
C2 C 0.6131(4) 0.1565(2) 0.0739(2) 0.0422(9) Uani 1 1 d .
H2B H 0.6528 0.1082 0.0601 0.051 Uiso 1 1 calc R
C3 C 0.5953(4) 0.1832(2) 0.1563(2) 0.0402(9) Uani 1 1 d .
H3A H 0.6217 0.1551 0.2104 0.048 Uiso 1 1 calc R
C4 C 0.2927(3) 0.2016(2) -0.1660(2) 0.0363(8) Uani 1 1 d .
H4C H 0.2710 0.2561 -0.1610 0.044 Uiso 1 1 calc R
C5 C 0.2803(4) 0.0727(3) -0.1912(3) 0.0439(9) Uani 1 1 d .
H5B H 0.2444 0.0219 -0.2079 0.053 Uiso 1 1 calc R
C6 C 0.4092(4) 0.0867(3) -0.1585(2) 0.0438(9) Uani 1 1 d .
H6B H 0.4778 0.0488 -0.1489 0.053 Uiso 1 1 calc R
H7B H 0.578(6) 0.469(4) 0.151(4) 0.12(3) Uiso 1 1 d .

loop_
_atom_site_aniso_label
_atom_site_aniso_U_11
_atom_site_aniso_U_22
_atom_site_aniso_U_33
_atom_site_aniso_U_23
_atom_site_aniso_U_13
_atom_site_aniso_U_12
Co1 0.0252(3) 0.0433(4) 0.0235(3) 0.000 0.0012(2) 0.000
Cl1 0.0406(5) 0.0459(6) 0.0361(5) 0.0080(4) -0.0022(4) -0.0025(4)
S1 0.0293(5) 0.0688(8) 0.0261(5) -0.0053(4) 0.0056(3) -0.0058(5)
O1 0.0272(14) 0.101(3) 0.0437(16) -0.0185(15) 0.0118(11) 0.0020(15)
O2 0.0563(18) 0.066(2) 0.0397(16) 0.0064(14) 0.0050(13) -0.0138(16)
O3 0.076(3) 0.067(2) 0.120(3) -0.001(2) 0.006(2) 0.034(2)
O4 0.142(4) 0.122(4) 0.0360(19) 0.0132(19) 0.0065(19) -0.032(3)
O5 0.072(2) 0.109(3) 0.068(2) 0.024(2) -0.0200(17) -0.049(2)
O6 0.0578(19) 0.0439(18) 0.068(2) 0.0147(14) 0.0143(15) 0.0043(14)
O7 0.0507(19) 0.070(2) 0.0433(17) 0.0161(14) -0.0014(13) -0.0179(17)
N1 0.0264(15) 0.051(2) 0.0277(16) -0.0017(13) -0.0004(11) 0.0014(14)
N2 0.0286(15) 0.053(2) 0.0221(14) -0.0026(13) 0.0019(11) 0.0031(14)
N3 0.0247(15) 0.055(2) 0.0271(15) -0.0057(13) 0.0003(11) -0.0004(14)
N4 0.0304(16) 0.044(2) 0.0271(15) -0.0008(13) 0.0029(11) 0.0036(14)
C1 0.0296(19) 0.050(2) 0.033(2) -0.0031(16) -0.0001(14) 0.0055(17)
C2 0.038(2) 0.047(3) 0.041(2) -0.0057(18) 0.0032(16) 0.0029(19)
C3 0.044(2) 0.044(2) 0.0305(19) 0.0012(16) 0.0000(16) 0.0032(19)
C4 0.033(2) 0.044(2) 0.0310(19) -0.0022(16) 0.0027(15) 0.0044(18)
C5 0.039(2) 0.046(3) 0.044(2) -0.0024(18) 0.0002(16) 0.0029(19)
C6 0.037(2) 0.052(3) 0.041(2) -0.0048(18) 0.0013(16) 0.0100(19)

loop_
_atom_type_symbol
_atom_type_description
_atom_type_scat_dispersion_real
_atom_type_scat_dispersion_imag
_atom_type_scat_source
C C 0.0033 0.0016 'International Tables Vol C Tables 4.2.6.8 and 6.1.1.4'
H H 0.0000 0.0000 'International Tables Vol C Tables 4.2.6.8 and 6.1.1.4'
N N 0.0061 0.0033 'International Tables Vol C Tables 4.2.6.8 and 6.1.1.4'
O O 0.0106 0.0060 'International Tables Vol C Tables 4.2.6.8 and 6.1.1.4'
S S 0.1246 0.1234 'International Tables Vol C Tables 4.2.6.8 and 6.1.1.4'
Cl Cl 0.1484 0.1585 'International Tables Vol C Tables 4.2.6.8 and 6.1.1.4'
Co Co 0.3494 0.9721 'International Tables Vol C Tables 4.2.6.8 and 6.1.1.4'

loop_
_geom_angle_atom_site_label_1
_geom_angle_atom_site_label_2
_geom_angle_atom_site_label_3
_geom_angle
_geom_angle_site_symmetry_1
_geom_angle_site_symmetry_3
N1 Co1 N1 95.26(17) . 2_655
N1 Co1 N4 92.96(11) . 8_556
N1 Co1 N4 92.49(11) 2_655 8_556
N1 Co1 N4 92.49(11) . 7
N1 Co1 N4 92.96(11) 2_655 7
N4 Co1 N4 171.92(17) 8_556 7
N1 Co1 O7 173.55(12) . 2_655
N1 Co1 O7 90.74(12) 2_655 2_655
N4 Co1 O7 84.38(12) 8_556 2_655
N4 Co1 O7 89.58(12) 7 2_655
N1 Co1 O7 90.74(12) . .
N1 Co1 O7 173.55(12) 2_655 .
N4 Co1 O7 89.58(12) 8_556 .
N4 Co1 O7 84.38(12) 7 .
O7 Co1 O7 83.37(18) 2_655 .
O4 Cl1 O6 109.7(2) . .
O4 Cl1 O3 111.5(3) . .
O6 Cl1 O3 109.2(2) . .
O4 Cl1 O5 108.9(2) . .
O6 Cl1 O5 108.9(2) . .
O3 Cl1 O5 108.7(2) . .
O2 S1 O1 125.02(19) . .
O2 S1 N3 106.34(17) . .
O1 S1 N3 106.30(17) . .
O2 S1 N2 106.53(16) . .
O1 S1 N2 106.31(16) . .
N3 S1 N2 104.74(14) . .
Co1 O7 H7A 109.5 . .
Co1 O7 H7B 132(5) . .
H7A O7 H7B 113.9 . .
C1 N1 C3 105.8(3) . .
C1 N1 Co1 121.0(3) . .
C3 N1 Co1 132.3(2) . .
C1 N2 C2 107.7(3) . .
C1 N2 S1 124.5(3) . .
C2 N2 S1 127.8(3) . .
C4 N3 C6 107.3(3) . .
C4 N3 S1 126.4(3) . .
C6 N3 S1 126.3(3) . .
C4 N4 C5 106.3(3) . .
C4 N4 Co1 129.4(3) . 7
C5 N4 Co1 124.3(2) . 7
N1 C1 N2 110.7(3) . .
N1 C1 H1B 124.7 . .
N2 C1 H1B 124.7 . .
C3 C2 N2 104.9(3) . .
C3 C2 H2B 127.5 . .
N2 C2 H2B 127.5 . .
C2 C3 N1 110.9(3) . .
C2 C3 H3A 124.5 . .
N1 C3 H3A 124.5 . .
N4 C4 N3 110.4(3) . .
N4 C4 H4C 124.8 . .
N3 C4 H4C 124.8 . .
C6 C5 N4 110.5(4) . .
C6 C5 H5B 124.7 . .
N4 C5 H5B 124.7 . .
C5 C6 N3 105.5(3) . .
C5 C6 H6B 127.3 . .
N3 C6 H6B 127.3 . .

loop_
_geom_bond_atom_site_label_1
_geom_bond_atom_site_label_2
_geom_bond_distance
_geom_bond_site_symmetry_2
Co1 N1 2.142(3) .
Co1 N1 2.142(3) 2_655
Co1 N4 2.144(3) 8_556
Co1 N4 2.144(3) 7
Co1 O7 2.150(3) 2_655
Co1 O7 2.150(3) .
Cl1 O4 1.422(3) .
Cl1 O6 1.424(3) .
Cl1 O3 1.425(3) .
Cl1 O5 1.433(3) .
S1 O2 1.405(3) .
S1 O1 1.414(3) .
S1 N3 1.667(3) .
S1 N2 1.668(3) .
O7 H7A 0.8200 .
O7 H7B 0.74(6) .
N1 C1 1.307(4) .
N1 C3 1.391(5) .
N2 C1 1.369(4) .
N2 C2 1.389(5) .
N3 C4 1.375(4) .
N3 C6 1.385(5) .
N4 C4 1.301(4) .
N4 C5 1.386(5) .
N4 Co1 2.144(3) 7
C1 H1B 0.9300 .
C2 C3 1.346(5) .
C2 H2B 0.9300 .
C3 H3A 0.9300 .
C4 H4C 0.9300 .
C5 C6 1.342(5) .
C5 H5B 0.9300 .
C6 H6B 0.9300 .
